data_4024283
loop_
_publ_author_name
'Lu Wen'
'Xiaoling Cai'
'Fang Xu'
'Zhigang She'
'Wing Lai Chan'
'L. L. P. Vrijmoed'
'E. B. G. Jones'
'Yongcheng Lin'

_publ_section_title
;
Three Metabolites from the Mangrove Endophytic FungusSporothrixsp. (#4335)
from the South China Sea
;
_journal_name_full 'Journal of Organic Chemistry'
_journal_page_first 1093
_journal_page_last 1098
_journal_paper_doi 10.1021/jo802096q
_journal_volume 74
_journal_year 2009
_chemical_formula_sum 'C29 H18 O7'
_chemical_formula_weight 478.43
_chemical_name_systematic
; 
 ? 
;
_space_group_IT_number 14
_symmetry_cell_setting monoclinic
_symmetry_space_group_name_Hall '-P 2yn'
_symmetry_space_group_name_H-M 'P 1 21/n 1'
_atom_sites_solution_hydrogens geom
_atom_sites_solution_primary direct
_atom_sites_solution_secondary difmap
_audit_creation_method SHELXL-97
_cell_angle_alpha 90.00
_cell_angle_beta 95.3960(10)
_cell_angle_gamma 90.00
_cell_formula_units_Z 4
_cell_length_a 8.65480(10)
_cell_length_b 18.45280(10)
_cell_length_c 13.32260(10)
_cell_measurement_temperature 273(2)
_cell_volume 2118.26(3)
_computing_cell_refinement 'Oxford Diffraction CrysAlisPro'
_computing_data_collection 'Oxford Diffraction CrysAlisPro'
_computing_data_reduction 'Oxford Diffraction CrysAlisPro'
_computing_molecular_graphics SHELXTL
_computing_publication_material SHELXTL
_computing_structure_refinement 'SHELXL-97 (Sheldrick, 1997)'
_computing_structure_solution 'SHELXS-97 (Sheldrick, 1990)'
_diffrn_ambient_temperature 273(2)
_diffrn_measured_fraction_theta_full 0.968
_diffrn_measured_fraction_theta_max 0.968
_diffrn_measurement_device_type 'multiwire proportional'
_diffrn_measurement_method 'phi and omega scans'
_diffrn_radiation_monochromator graphite
_diffrn_radiation_source 'fine-focus sealed tube'
_diffrn_radiation_type CuK\a
_diffrn_radiation_wavelength 1.54178
_diffrn_reflns_av_R_equivalents 0.0277
_diffrn_reflns_av_sigmaI/netI 0.0118
_diffrn_reflns_limit_h_max 10
_diffrn_reflns_limit_h_min -10
_diffrn_reflns_limit_k_max 22
_diffrn_reflns_limit_k_min -22
_diffrn_reflns_limit_l_max 16
_diffrn_reflns_limit_l_min -16
_diffrn_reflns_number 34448
_diffrn_reflns_theta_full 71.97
_diffrn_reflns_theta_max 71.97
_diffrn_reflns_theta_min 4.10
_exptl_absorpt_coefficient_mu 0.896
_exptl_absorpt_correction_type none
_exptl_crystal_density_diffrn 1.500
_exptl_crystal_density_method 'not measured'
_exptl_crystal_F_000 992
_refine_diff_density_max 0.380
_refine_diff_density_min -0.233
_refine_diff_density_rms 0.046
_refine_ls_extinction_coef 0.0015(4)
_refine_ls_extinction_expression Fc^*^=kFc[1+0.001xFc^2^\l^3^/sin(2\q)]^-1/4^
_refine_ls_extinction_method SHELXL
_refine_ls_goodness_of_fit_ref 1.111
_refine_ls_hydrogen_treatment mixed
_refine_ls_matrix_type full
_refine_ls_number_parameters 342
_refine_ls_number_reflns 4042
_refine_ls_number_restraints 0
_refine_ls_restrained_S_all 1.111
_refine_ls_R_factor_all 0.0484
_refine_ls_R_factor_gt 0.0461
_refine_ls_shift/su_max 0.000
_refine_ls_shift/su_mean 0.000
_refine_ls_structure_factor_coef Fsqd
_refine_ls_weighting_details 'calc w=1/[\s^2^(Fo^2^)+(0.0768P)^2^+0.5961P] where P=(Fo^2^+2Fc^2^)/3'
_refine_ls_weighting_scheme calc
_refine_ls_wR_factor_gt 0.1291
_refine_ls_wR_factor_ref 0.1334
_reflns_number_gt 3775
_reflns_number_total 4042
_reflns_threshold_expression >2sigma(I)
_cod_data_source_file jo802096q_si_002.cif
_cod_data_source_block lyc4335_4_3_061102
_cod_depositor_comments
;
The following automatic conversions were performed:
'_symmetry_cell_setting' value 'Monoclinic' changed to 'monoclinic'
according to '/home/saulius/struct/CIF-dictionaries/cif_core.dic'
dictionary named 'cif_core.dic' version 2.4.1 from 2010-06-29.

Automatic conversion script
Id: cif_fix_enum 1527 2010-12-29 10:47:43Z saulius 
;
_cod_original_sg_symbol_H-M P2(1)/n
_cod_database_code 4024283

loop_
_symmetry_equiv_pos_as_xyz
'x, y, z'
'-x+1/2, y+1/2, -z+1/2'
'-x, -y, -z'
'x-1/2, -y-1/2, z-1/2'

loop_
_atom_site_label
_atom_site_type_symbol
_atom_site_fract_x
_atom_site_fract_y
_atom_site_fract_z
_atom_site_U_iso_or_equiv
_atom_site_adp_type
_atom_site_occupancy
_atom_site_symmetry_multiplicity
_atom_site_calc_flag
_atom_site_refinement_flags
_atom_site_disorder_assembly
_atom_site_disorder_group
O1 O 0.20288(14) 0.11736(6) 0.49022(9) 0.0456(3) Uani 1 1 d . . .
O2 O -0.14364(13) 0.19837(7) 0.22369(8) 0.0456(3) Uani 1 1 d . . .
O3 O -0.09867(13) 0.32170(7) 0.14413(8) 0.0459(3) Uani 1 1 d . . .
O4 O 0.11186(16) 0.37820(9) -0.06147(10) 0.0659(4) Uani 1 1 d . . .
O5 O 0.20622(17) 0.24869(10) -0.09451(9) 0.0634(4) Uani 1 1 d . . .
O6 O 0.86703(14) 0.53676(7) 0.40655(12) 0.0572(4) Uani 1 1 d . . .
O7 O 0.77182(13) 0.48218(6) 0.57660(10) 0.0533(3) Uani 1 1 d . . .
C1 C 0.66994(18) 0.44815(8) 0.52308(13) 0.0428(4) Uani 1 1 d . . .
C2 C 0.55752(19) 0.40197(8) 0.56840(12) 0.0427(4) Uani 1 1 d . . .
H2A H 0.5664 0.3969 0.6382 0.051 Uiso 1 1 calc R . .
C3 C 0.44158(17) 0.36631(8) 0.51395(11) 0.0384(3) Uani 1 1 d . . .
H3 H 0.3723 0.3382 0.5464 0.046 Uiso 1 1 calc R . .
C4 C 0.42546(16) 0.37199(7) 0.40522(11) 0.0344(3) Uani 1 1 d . . .
C5 C 0.50268(16) 0.42039(7) 0.25593(11) 0.0359(3) Uani 1 1 d . . .
C6 C 0.59759(18) 0.46325(8) 0.20202(13) 0.0415(3) Uani 1 1 d . . .
H6A H 0.5807 0.4660 0.1322 0.050 Uiso 1 1 calc R . .
C7 C 0.71913(18) 0.50235(8) 0.25374(14) 0.0451(4) Uani 1 1 d . . .
H7 H 0.7814 0.5316 0.2174 0.054 Uiso 1 1 calc R . .
C8 C 0.74874(18) 0.49844(8) 0.35811(14) 0.0445(4) Uani 1 1 d . . .
C9 C 0.65459(17) 0.45462(8) 0.41325(12) 0.0396(3) Uani 1 1 d . . .
C10 C 0.53413(16) 0.41761(7) 0.35967(11) 0.0354(3) Uani 1 1 d . . .
C11 C 0.21320(16) 0.28441(7) 0.34156(10) 0.0327(3) Uani 1 1 d . . .
C12 C 0.25796(17) 0.23050(8) 0.41089(11) 0.0352(3) Uani 1 1 d . . .
H12 H 0.3506 0.2352 0.4518 0.042 Uiso 1 1 calc R . .
C13 C 0.16503(17) 0.16909(8) 0.41985(11) 0.0375(3) Uani 1 1 d . . .
C14 C 0.03287(18) 0.15867(8) 0.35512(11) 0.0397(3) Uani 1 1 d . . .
H14 H -0.0257 0.1167 0.3593 0.048 Uiso 1 1 calc R . .
C15 C -0.01212(17) 0.21097(8) 0.28391(11) 0.0381(3) Uani 1 1 d . . .
C16 C 0.07324(16) 0.27634(8) 0.27700(10) 0.0352(3) Uani 1 1 d . . .
C17 C 0.28406(17) 0.31560(9) 0.05692(11) 0.0402(3) Uani 1 1 d . . .
C18 C 0.2938(2) 0.25414(10) -0.00539(12) 0.0476(4) Uani 1 1 d . . .
C19 C 0.3956(2) 0.19835(9) 0.02378(13) 0.0511(4) Uani 1 1 d . . .
H19 H 0.4028 0.1582 -0.0178 0.061 Uiso 1 1 calc R . .
C20 C 0.4860(2) 0.20237(9) 0.11434(13) 0.0466(4) Uani 1 1 d . . .
H20 H 0.5557 0.1653 0.1329 0.056 Uiso 1 1 calc R . .
C21 C 0.47401(18) 0.26136(8) 0.17844(12) 0.0403(3) Uani 1 1 d . . .
H21 H 0.5347 0.2631 0.2398 0.048 Uiso 1 1 calc R . .
C22 C 0.00960(16) 0.33391(9) 0.21136(11) 0.0381(3) Uani 1 1 d . . .
C23 C 0.06270(17) 0.41087(8) 0.22967(12) 0.0418(4) Uani 1 1 d . . .
H23A H 0.0656 0.4203 0.3014 0.050 Uiso 1 1 calc R . .
H23B H -0.0151 0.4427 0.1962 0.050 Uiso 1 1 calc R . .
C24 C 0.22139(17) 0.43212(8) 0.19505(12) 0.0406(3) Uani 1 1 d . . .
H24 H 0.2504 0.4782 0.2282 0.049 Uiso 1 1 calc R . .
C25 C 0.35394(16) 0.37750(7) 0.22800(11) 0.0350(3) Uani 1 1 d . . .
C26 C 0.32328(16) 0.34405(7) 0.33080(11) 0.0336(3) Uani 1 1 d . . .
C27 C 0.2117(2) 0.44644(10) 0.08172(13) 0.0506(4) Uani 1 1 d . . .
H27A H 0.1243 0.4782 0.0632 0.061 Uiso 1 1 calc R . .
H27B H 0.3051 0.4714 0.0661 0.061 Uiso 1 1 calc R . .
C28 C 0.19339(19) 0.37876(10) 0.01999(12) 0.0481(4) Uani 1 1 d . . .
C29 C 0.37228(17) 0.31745(8) 0.15133(11) 0.0357(3) Uani 1 1 d . . .
H1 H 0.287(3) 0.1351(14) 0.5388(19) 0.081(8) Uiso 1 1 d . . .
H2 H -0.163(3) 0.2423(17) 0.179(2) 0.101(9) Uiso 1 1 d . . .
H5 H 0.153(4) 0.297(2) -0.107(3) 0.122(12) Uiso 1 1 d . . .
H6 H 0.858(5) 0.523(2) 0.482(3) 0.148(14) Uiso 1 1 d . . .

loop_
_atom_site_aniso_label
_atom_site_aniso_U_11
_atom_site_aniso_U_22
_atom_site_aniso_U_33
_atom_site_aniso_U_23
_atom_site_aniso_U_13
_atom_site_aniso_U_12
O1 0.0546(7) 0.0359(6) 0.0451(6) 0.0050(4) -0.0024(5) -0.0061(5)
O2 0.0402(6) 0.0548(7) 0.0402(6) -0.0057(5) -0.0043(4) -0.0116(5)
O3 0.0403(6) 0.0548(7) 0.0405(6) 0.0001(5) -0.0066(5) -0.0001(5)
O4 0.0569(8) 0.0957(11) 0.0420(7) 0.0150(7) -0.0111(6) -0.0018(7)
O5 0.0658(8) 0.0872(10) 0.0363(6) -0.0104(6) -0.0004(5) -0.0290(8)
O6 0.0386(6) 0.0431(6) 0.0887(10) -0.0081(6) -0.0006(6) -0.0100(5)
O7 0.0448(6) 0.0463(6) 0.0652(8) -0.0149(6) -0.0141(5) -0.0010(5)
C1 0.0384(8) 0.0347(7) 0.0530(9) -0.0100(6) -0.0078(6) 0.0043(6)
C2 0.0464(8) 0.0395(8) 0.0402(8) -0.0064(6) -0.0058(6) 0.0042(6)
C3 0.0417(8) 0.0352(7) 0.0374(7) -0.0028(6) -0.0012(6) 0.0017(6)
C4 0.0338(7) 0.0299(7) 0.0385(7) -0.0030(5) -0.0005(6) 0.0019(5)
C5 0.0369(7) 0.0284(6) 0.0423(8) -0.0009(5) 0.0032(6) 0.0025(5)
C6 0.0422(8) 0.0323(7) 0.0507(9) 0.0025(6) 0.0089(6) 0.0050(6)
C7 0.0367(8) 0.0323(7) 0.0678(11) 0.0018(7) 0.0126(7) 0.0001(6)
C8 0.0331(7) 0.0309(7) 0.0689(11) -0.0057(7) 0.0017(7) 0.0007(6)
C9 0.0341(7) 0.0299(7) 0.0538(9) -0.0061(6) -0.0015(6) 0.0021(5)
C10 0.0339(7) 0.0281(6) 0.0436(8) -0.0031(6) -0.0002(6) 0.0017(5)
C11 0.0341(7) 0.0331(7) 0.0308(7) -0.0042(5) 0.0021(5) -0.0009(5)
C12 0.0359(7) 0.0342(7) 0.0349(7) -0.0029(5) 0.0004(5) -0.0011(5)
C13 0.0435(8) 0.0332(7) 0.0358(7) -0.0023(6) 0.0027(6) 0.0005(6)
C14 0.0429(8) 0.0376(8) 0.0381(7) -0.0048(6) 0.0025(6) -0.0096(6)
C15 0.0365(7) 0.0442(8) 0.0332(7) -0.0073(6) 0.0012(6) -0.0038(6)
C16 0.0351(7) 0.0390(7) 0.0312(7) -0.0038(5) 0.0010(5) -0.0016(6)
C17 0.0385(8) 0.0475(8) 0.0342(7) 0.0026(6) 0.0021(6) -0.0083(6)
C18 0.0493(9) 0.0599(10) 0.0339(8) -0.0062(7) 0.0058(6) -0.0225(8)
C19 0.0590(10) 0.0457(9) 0.0508(9) -0.0148(7) 0.0177(8) -0.0171(8)
C20 0.0537(9) 0.0364(8) 0.0511(9) -0.0051(7) 0.0126(7) -0.0030(7)
C21 0.0457(8) 0.0367(7) 0.0387(8) -0.0010(6) 0.0043(6) 0.0007(6)
C22 0.0319(7) 0.0469(8) 0.0351(7) -0.0024(6) 0.0016(5) 0.0014(6)
C23 0.0382(8) 0.0401(8) 0.0461(8) 0.0001(6) -0.0012(6) 0.0064(6)
C24 0.0405(8) 0.0319(7) 0.0483(8) 0.0038(6) -0.0016(6) 0.0031(6)
C25 0.0363(7) 0.0319(7) 0.0361(7) 0.0009(5) 0.0002(6) 0.0000(5)
C26 0.0330(7) 0.0302(7) 0.0372(7) -0.0020(5) 0.0014(5) 0.0021(5)
C27 0.0478(9) 0.0490(9) 0.0538(10) 0.0179(8) -0.0010(7) 0.0036(7)
C28 0.0408(8) 0.0666(11) 0.0363(8) 0.0125(7) -0.0001(6) -0.0054(7)
C29 0.0383(7) 0.0342(7) 0.0348(7) 0.0009(5) 0.0044(6) -0.0041(5)

loop_
_atom_type_symbol
_atom_type_description
_atom_type_scat_dispersion_real
_atom_type_scat_dispersion_imag
_atom_type_scat_source
C C 0.0181 0.0091 'International Tables Vol C Tables 4.2.6.8 and 6.1.1.4'
H H 0.0000 0.0000 'International Tables Vol C Tables 4.2.6.8 and 6.1.1.4'
O O 0.0492 0.0322 'International Tables Vol C Tables 4.2.6.8 and 6.1.1.4'

loop_
_geom_angle_atom_site_label_1
_geom_angle_atom_site_label_2
_geom_angle_atom_site_label_3
_geom_angle
_geom_angle_site_symmetry_1
_geom_angle_site_symmetry_3
_geom_angle_publ_flag
C13 O1 H1 109.7(15) . . ?
C15 O2 H2 107.2(17) . . ?
C18 O5 H5 107.0(19) . . ?
C8 O6 H6 102(2) . . ?
O7 C1 C9 121.53(16) . . ?
O7 C1 C2 121.15(16) . . ?
C9 C1 C2 117.29(13) . . ?
C3 C2 C1 123.35(15) . . ?
C3 C2 H2A 118.3 . . ?
C1 C2 H2A 118.3 . . ?
C2 C3 C4 119.93(14) . . ?
C2 C3 H3 120.0 . . ?
C4 C3 H3 120.0 . . ?
C26 C4 C10 108.60(13) . . ?
C26 C4 C3 134.00(14) . . ?
C10 C4 C3 117.37(13) . . ?
C10 C5 C6 117.85(14) . . ?
C10 C5 C25 107.84(12) . . ?
C6 C5 C25 134.07(14) . . ?
C5 C6 C7 119.48(15) . . ?
C5 C6 H6A 120.3 . . ?
C7 C6 H6A 120.3 . . ?
C8 C7 C6 121.57(15) . . ?
C8 C7 H7 119.2 . . ?
C6 C7 H7 119.2 . . ?
O6 C8 C7 120.54(15) . . ?
O6 C8 C9 120.04(16) . . ?
C7 C8 C9 119.42(14) . . ?
C10 C9 C8 117.36(15) . . ?
C10 C9 C1 117.93(14) . . ?
C8 C9 C1 124.64(14) . . ?
C5 C10 C9 124.30(14) . . ?
C5 C10 C4 111.58(13) . . ?
C9 C10 C4 124.11(14) . . ?
C12 C11 C16 119.65(13) . . ?
C12 C11 C26 117.28(12) . . ?
C16 C11 C26 122.71(13) . . ?
C11 C12 C13 120.66(13) . . ?
C11 C12 H12 119.7 . . ?
C13 C12 H12 119.7 . . ?
O1 C13 C14 117.78(14) . . ?
O1 C13 C12 121.66(13) . . ?
C14 C13 C12 120.55(14) . . ?
C13 C14 C15 119.65(14) . . ?
C13 C14 H14 120.2 . . ?
C15 C14 H14 120.2 . . ?
O2 C15 C14 117.04(14) . . ?
O2 C15 C16 121.46(14) . . ?
C14 C15 C16 121.45(13) . . ?
C15 C16 C11 117.82(13) . . ?
C15 C16 C22 119.33(13) . . ?
C11 C16 C22 122.67(13) . . ?
C29 C17 C18 119.13(15) . . ?
C29 C17 C28 120.60(14) . . ?
C18 C17 C28 120.08(15) . . ?
O5 C18 C19 118.70(16) . . ?
O5 C18 C17 121.11(18) . . ?
C19 C18 C17 120.18(15) . . ?
C20 C19 C18 119.95(15) . . ?
C20 C19 H19 120.0 . . ?
C18 C19 H19 120.0 . . ?
C19 C20 C21 120.69(16) . . ?
C19 C20 H20 119.7 . . ?
C21 C20 H20 119.7 . . ?
C29 C21 C20 120.41(15) . . ?
C29 C21 H21 119.8 . . ?
C20 C21 H21 119.8 . . ?
O3 C22 C16 120.97(14) . . ?
O3 C22 C23 118.77(14) . . ?
C16 C22 C23 120.01(13) . . ?
C22 C23 C24 117.32(13) . . ?
C22 C23 H23A 108.0 . . ?
C24 C23 H23A 108.0 . . ?
C22 C23 H23B 108.0 . . ?
C24 C23 H23B 108.0 . . ?
H23A C23 H23B 107.2 . . ?
C27 C24 C23 111.86(13) . . ?
C27 C24 C25 111.16(13) . . ?
C23 C24 C25 113.86(12) . . ?
C27 C24 H24 106.5 . . ?
C23 C24 H24 106.5 . . ?
C25 C24 H24 106.5 . . ?
C29 C25 C5 113.65(12) . . ?
C29 C25 C26 109.88(11) . . ?
C5 C25 C26 101.64(11) . . ?
C29 C25 C24 113.66(12) . . ?
C5 C25 C24 108.35(11) . . ?
C26 C25 C24 108.92(12) . . ?
C4 C26 C11 126.33(13) . . ?
C4 C26 C25 109.79(12) . . ?
C11 C26 C25 123.44(12) . . ?
C28 C27 C24 113.11(13) . . ?
C28 C27 H27A 109.0 . . ?
C24 C27 H27A 109.0 . . ?
C28 C27 H27B 109.0 . . ?
C24 C27 H27B 109.0 . . ?
H27A C27 H27B 107.8 . . ?
O4 C28 C17 122.09(18) . . ?
O4 C28 C27 120.76(17) . . ?
C17 C28 C27 117.02(14) . . ?
C21 C29 C17 119.52(14) . . ?
C21 C29 C25 118.16(13) . . ?
C17 C29 C25 122.24(13) . . ?

loop_
_geom_bond_atom_site_label_1
_geom_bond_atom_site_label_2
_geom_bond_distance
_geom_bond_site_symmetry_2
_geom_bond_publ_flag
O1 C13 1.3563(18) . ?
O1 H1 0.98(3) . ?
O2 C15 1.3497(18) . ?
O2 H2 1.01(3) . ?
O3 C22 1.2543(18) . ?
O4 C28 1.238(2) . ?
O5 C18 1.351(2) . ?
O5 H5 1.02(4) . ?
O6 C8 1.357(2) . ?
O6 H6 1.05(4) . ?
O7 C1 1.2497(19) . ?
C1 C9 1.462(2) . ?
C1 C2 1.466(2) . ?
C2 C3 1.352(2) . ?
C2 H2A 0.9300 . ?
C3 C4 1.446(2) . ?
C3 H3 0.9300 . ?
C4 C26 1.366(2) . ?
C4 C10 1.438(2) . ?
C5 C10 1.384(2) . ?
C5 C6 1.388(2) . ?
C5 C25 1.5270(19) . ?
C6 C7 1.402(2) . ?
C6 H6A 0.9300 . ?
C7 C8 1.392(3) . ?
C7 H7 0.9300 . ?
C8 C9 1.404(2) . ?
C9 C10 1.387(2) . ?
C11 C12 1.388(2) . ?
C11 C16 1.4259(19) . ?
C11 C26 1.4714(19) . ?
C12 C13 1.401(2) . ?
C12 H12 0.9300 . ?
C13 C14 1.380(2) . ?
C14 C15 1.383(2) . ?
C14 H14 0.9300 . ?
C15 C16 1.422(2) . ?
C16 C22 1.451(2) . ?
C17 C29 1.409(2) . ?
C17 C18 1.413(2) . ?
C17 C28 1.464(2) . ?
C18 C19 1.387(3) . ?
C19 C20 1.377(3) . ?
C19 H19 0.9300 . ?
C20 C21 1.393(2) . ?
C20 H20 0.9300 . ?
C21 C29 1.385(2) . ?
C21 H21 0.9300 . ?
C22 C23 1.505(2) . ?
C23 C24 1.540(2) . ?
C23 H23A 0.9700 . ?
C23 H23B 0.9700 . ?
C24 C27 1.527(2) . ?
C24 C25 1.5588(19) . ?
C24 H24 0.9800 . ?
C25 C29 1.5255(19) . ?
C25 C26 1.548(2) . ?
C27 C28 1.495(3) . ?
C27 H27A 0.9700 . ?
C27 H27B 0.9700 . ?

loop_
_geom_hbond_atom_site_label_D
_geom_hbond_atom_site_label_H
_geom_hbond_atom_site_label_A
_geom_hbond_distance_DH
_geom_hbond_distance_HA
_geom_hbond_distance_DA
_geom_hbond_angle_DHA
_geom_hbond_site_symmetry_A
O1 H1 O3 0.98(3) 1.82(3) 2.7851(16) 165(2) 4_666
O2 H2 O3 1.01(3) 1.65(3) 2.5557(17) 147(3) .
O5 H5 O4 1.02(4) 1.67(4) 2.577(2) 147(3) .
O6 H6 O7 1.05(4) 1.69(4) 2.679(2) 154(3) .

loop_
_geom_torsion_atom_site_label_1
_geom_torsion_atom_site_label_2
_geom_torsion_atom_site_label_3
_geom_torsion_atom_site_label_4
_geom_torsion
_geom_torsion_site_symmetry_1
_geom_torsion_site_symmetry_2
_geom_torsion_site_symmetry_3
_geom_torsion_site_symmetry_4
_geom_torsion_publ_flag
O7 C1 C2 C3 177.38(14) . . . . ?
C9 C1 C2 C3 -0.6(2) . . . . ?
C1 C2 C3 C4 0.9(2) . . . . ?
C2 C3 C4 C26 -179.39(15) . . . . ?
C2 C3 C4 C10 -1.4(2) . . . . ?
C10 C5 C6 C7 -0.7(2) . . . . ?
C25 C5 C6 C7 172.80(14) . . . . ?
C5 C6 C7 C8 1.0(2) . . . . ?
C6 C7 C8 O6 179.99(13) . . . . ?
C6 C7 C8 C9 -0.3(2) . . . . ?
O6 C8 C9 C10 179.07(13) . . . . ?
C7 C8 C9 C10 -0.7(2) . . . . ?
O6 C8 C9 C1 2.2(2) . . . . ?
C7 C8 C9 C1 -177.51(14) . . . . ?
O7 C1 C9 C10 -177.15(14) . . . . ?
C2 C1 C9 C10 0.8(2) . . . . ?
O7 C1 C9 C8 -0.3(2) . . . . ?
C2 C1 C9 C8 177.66(14) . . . . ?
C6 C5 C10 C9 -0.3(2) . . . . ?
C25 C5 C10 C9 -175.38(13) . . . . ?
C6 C5 C10 C4 179.27(12) . . . . ?
C25 C5 C10 C4 4.15(16) . . . . ?
C8 C9 C10 C5 1.0(2) . . . . ?
C1 C9 C10 C5 178.02(13) . . . . ?
C8 C9 C10 C4 -178.50(13) . . . . ?
C1 C9 C10 C4 -1.4(2) . . . . ?
C26 C4 C10 C5 0.68(17) . . . . ?
C3 C4 C10 C5 -177.83(12) . . . . ?
C26 C4 C10 C9 -179.79(13) . . . . ?
C3 C4 C10 C9 1.7(2) . . . . ?
C16 C11 C12 C13 -1.6(2) . . . . ?
C26 C11 C12 C13 -174.95(12) . . . . ?
C11 C12 C13 O1 -176.91(13) . . . . ?
C11 C12 C13 C14 4.6(2) . . . . ?
O1 C13 C14 C15 178.35(13) . . . . ?
C12 C13 C14 C15 -3.1(2) . . . . ?
C13 C14 C15 O2 -179.00(13) . . . . ?
C13 C14 C15 C16 -1.3(2) . . . . ?
O2 C15 C16 C11 -178.31(12) . . . . ?
C14 C15 C16 C11 4.1(2) . . . . ?
O2 C15 C16 C22 6.5(2) . . . . ?
C14 C15 C16 C22 -171.11(13) . . . . ?
C12 C11 C16 C15 -2.6(2) . . . . ?
C26 C11 C16 C15 170.36(12) . . . . ?
C12 C11 C16 C22 172.45(13) . . . . ?
C26 C11 C16 C22 -14.6(2) . . . . ?
C29 C17 C18 O5 177.10(14) . . . . ?
C28 C17 C18 O5 -7.9(2) . . . . ?
C29 C17 C18 C19 -3.6(2) . . . . ?
C28 C17 C18 C19 171.38(14) . . . . ?
O5 C18 C19 C20 -179.84(14) . . . . ?
C17 C18 C19 C20 0.9(2) . . . . ?
C18 C19 C20 C21 1.4(2) . . . . ?
C19 C20 C21 C29 -0.9(2) . . . . ?
C15 C16 C22 O3 -16.7(2) . . . . ?
C11 C16 C22 O3 168.36(13) . . . . ?
C15 C16 C22 C23 157.46(13) . . . . ?
C11 C16 C22 C23 -17.5(2) . . . . ?
O3 C22 C23 C24 -107.83(16) . . . . ?
C16 C22 C23 C24 77.90(18) . . . . ?
C22 C23 C24 C27 79.13(17) . . . . ?
C22 C23 C24 C25 -47.92(19) . . . . ?
C10 C5 C25 C29 -124.65(13) . . . . ?
C6 C5 C25 C29 61.4(2) . . . . ?
C10 C5 C25 C26 -6.66(14) . . . . ?
C6 C5 C25 C26 179.35(15) . . . . ?
C10 C5 C25 C24 107.99(13) . . . . ?
C6 C5 C25 C24 -66.0(2) . . . . ?
C27 C24 C25 C29 -37.07(17) . . . . ?
C23 C24 C25 C29 90.35(16) . . . . ?
C27 C24 C25 C5 90.29(15) . . . . ?
C23 C24 C25 C5 -142.29(13) . . . . ?
C27 C24 C25 C26 -159.92(12) . . . . ?
C23 C24 C25 C26 -32.51(17) . . . . ?
C10 C4 C26 C11 167.34(13) . . . . ?
C3 C4 C26 C11 -14.5(3) . . . . ?
C10 C4 C26 C25 -5.20(15) . . . . ?
C3 C4 C26 C25 172.97(15) . . . . ?
C12 C11 C26 C4 -32.3(2) . . . . ?
C16 C11 C26 C4 154.60(14) . . . . ?
C12 C11 C26 C25 139.27(13) . . . . ?
C16 C11 C26 C25 -33.8(2) . . . . ?
C29 C25 C26 C4 127.94(13) . . . . ?
C5 C25 C26 C4 7.27(14) . . . . ?
C24 C25 C26 C4 -106.96(13) . . . . ?
C29 C25 C26 C11 -44.86(17) . . . . ?
C5 C25 C26 C11 -165.53(12) . . . . ?
C24 C25 C26 C11 80.24(16) . . . . ?
C23 C24 C27 C28 -73.31(17) . . . . ?
C25 C24 C27 C28 55.19(18) . . . . ?
C29 C17 C28 O4 -178.23(15) . . . . ?
C18 C17 C28 O4 6.8(2) . . . . ?
C29 C17 C28 C27 5.9(2) . . . . ?
C18 C17 C28 C27 -169.04(14) . . . . ?
C24 C27 C28 O4 143.89(16) . . . . ?
C24 C27 C28 C17 -40.2(2) . . . . ?
C20 C21 C29 C17 -1.9(2) . . . . ?
C20 C21 C29 C25 174.95(13) . . . . ?
C18 C17 C29 C21 4.1(2) . . . . ?
C28 C17 C29 C21 -170.85(13) . . . . ?
C18 C17 C29 C25 -172.62(13) . . . . ?
C28 C17 C29 C25 12.4(2) . . . . ?
C5 C25 C29 C21 63.02(17) . . . . ?
C26 C25 C29 C21 -50.10(17) . . . . ?
C24 C25 C29 C21 -172.43(13) . . . . ?
C5 C25 C29 C17 -120.20(15) . . . . ?
C26 C25 C29 C17 126.68(14) . . . . ?
C24 C25 C29 C17 4.35(19) . . . . ?
